data_4513297
loop_
_publ_author_name
'Gu\'nka, Piotr A.'
'Dranka, Maciej'
'Hanfland, Michael'
'Dziubek, Kamil F.'
'Katrusiak, Andrzej'
'Zachara, Janusz'

_publ_section_title
;
 Cascade of High-Pressure Transitions of Claudetite II and the First Polar
 Phase of Arsenic(III) Oxide
;
_journal_issue 8
_journal_name_full 'Crystal Growth &amp; Design'
_journal_page_first 3950
_journal_paper_doi 10.1021/acs.cgd.5b00567
_journal_volume 15
_journal_year 2015
_chemical_formula_moiety 'As4 O6'
_chemical_formula_sum 'As4 O6'
_chemical_formula_weight 395.68
_space_group_crystal_system monoclinic
_space_group_IT_number 14
_space_group_name_Hall '-P 2yab'
_space_group_name_H-M_alt 'P 1 21/a 1'
_symmetry_space_group_name_Hall '-P 2yab'
_symmetry_space_group_name_H-M 'P 1 21/a 1'
_audit_creation_date 2015-04-13
_audit_creation_method
;
Olex2 1.2-beta
(compiled 2014.11.28 svn.r3107 for OlexSys, GUI svn.r4998)
;
_cell_angle_alpha 90
_cell_angle_beta 143.199(13)
_cell_angle_gamma 90
_cell_formula_units_Z 4
_cell_length_a 12.588(3)
_cell_length_b 4.3812(2)
_cell_length_c 16.593(4)
_cell_measurement_pressure 4.85e6(10)
_cell_measurement_reflns_used 526
_cell_measurement_temperature 293(2)
_cell_measurement_theta_max 19.6990
_cell_measurement_theta_min 2.8640
_cell_volume 548.2(3)
_computing_cell_refinement
;
CrysAlisPro, Agilent Technologies,
Version 1.171.37.35 (release 13-08-2014 CrysAlis171 .NET)
(compiled Aug 13 2014,18:06:01)
;
_computing_data_collection
;
CrysAlisPro, Agilent Technologies,
Version 1.171.37.35 (release 13-08-2014 CrysAlis171 .NET)
(compiled Aug 13 2014,18:06:01)
;
_computing_data_reduction
;
CrysAlisPro, Agilent Technologies,
Version 1.171.37.35 (release 13-08-2014 CrysAlis171 .NET)
(compiled Aug 13 2014,18:06:01)
;
_computing_molecular_graphics 'Olex2 (Dolomanov et al., 2009)'
_computing_publication_material 'Olex2 (Dolomanov et al., 2009)'
_computing_structure_refinement 'ShelXL (Sheldrick, 2008)'
_diffrn_ambient_environment He
_diffrn_ambient_pressure 4.85e6(10)
_diffrn_ambient_temperature 293(2)
_diffrn_detector 'CCD plate'
_diffrn_measured_fraction_theta_full 0.419
_diffrn_measured_fraction_theta_max 0.242
_diffrn_measurement_details
;
  1 phi    142.00  218.00   0.5000    1.0000
omega____ theta____ kappa____ phi______ frames
   0.0000    0.0000    0.0000     -     152
;
_diffrn_measurement_device 'abstract diffractometer'
_diffrn_measurement_device_type 'MAR-CrysAlisPro-abstract goniometer: imported MAR images'
_diffrn_measurement_method '\p scans'
_diffrn_orient_matrix_UB_11 -0.0308675000
_diffrn_orient_matrix_UB_12 0.0029269000
_diffrn_orient_matrix_UB_13 0.0205698000
_diffrn_orient_matrix_UB_21 -0.0171357000
_diffrn_orient_matrix_UB_22 0.0727673000
_diffrn_orient_matrix_UB_23 -0.0169090000
_diffrn_orient_matrix_UB_31 -0.0221911000
_diffrn_orient_matrix_UB_32 -0.0600148000
_diffrn_orient_matrix_UB_33 -0.0195364000
_diffrn_radiation_monochromator synchrotron
_diffrn_radiation_probe x-ray
_diffrn_radiation_wavelength 0.41427
_diffrn_reflns_av_R_equivalents 0.0693
_diffrn_reflns_av_unetI/netI 0.0751
_diffrn_reflns_laue_measured_fraction_full 0.419
_diffrn_reflns_laue_measured_fraction_max 0.242
_diffrn_reflns_limit_h_max 18
_diffrn_reflns_limit_h_min -15
_diffrn_reflns_limit_k_max 7
_diffrn_reflns_limit_k_min -7
_diffrn_reflns_limit_l_max 9
_diffrn_reflns_limit_l_min -12
_diffrn_reflns_number 1471
_diffrn_reflns_point_group_measured_fraction_full 0.419
_diffrn_reflns_point_group_measured_fraction_max 0.242
_diffrn_reflns_theta_full 14.392
_diffrn_reflns_theta_max 20.763
_diffrn_reflns_theta_min 2.306
_diffrn_source synchrotron
_exptl_absorpt_coefficient_mu 5.539
_exptl_absorpt_correction_T_max 1.00000
_exptl_absorpt_correction_T_min 0.14056
_exptl_absorpt_correction_type multi-scan
_exptl_absorpt_process_details
;
CrysAlisPro, Agilent Technologies,
Version 1.171.37.35 (release 13-08-2014 CrysAlis171 .NET)
(compiled Aug 13 2014,18:06:01)
Empirical absorption correction using spherical harmonics,
 implemented in SCALE3 ABSPACK scaling algorithm.
;
_exptl_crystal_density_diffrn 4.794
_exptl_crystal_description
;
;
_exptl_crystal_F_000 720
_exptl_crystal_size_max 0.05
_exptl_crystal_size_mid 0.04
_exptl_crystal_size_min 0.03
_refine_diff_density_max 3.862
_refine_diff_density_min -3.336
_refine_diff_density_rms 0.524
_refine_ls_extinction_method none
_refine_ls_goodness_of_fit_ref 1.291
_refine_ls_hydrogen_treatment undef
_refine_ls_matrix_type full
_refine_ls_number_parameters 61
_refine_ls_number_reflns 700
_refine_ls_number_restraints 66
_refine_ls_restrained_S_all 1.248
_refine_ls_R_factor_all 0.1470
_refine_ls_R_factor_gt 0.1208
_refine_ls_shift/su_max 0.000
_refine_ls_shift/su_mean 0.000
_refine_ls_structure_factor_coef Fsqd
_refine_ls_weighting_details 'w=1/[\s^2^(Fo^2^)+(0.2000P)^2^] where P=(Fo^2^+2Fc^2^)/3'
_refine_ls_weighting_scheme calc
_refine_ls_wR_factor_gt 0.3017
_refine_ls_wR_factor_ref 0.3232
_reflns_Friedel_coverage 0.000
_reflns_number_gt 536
_reflns_number_total 700
_reflns_threshold_expression 'I > 2\s(I)'
_cod_data_source_file cg5b00567_si_002.cif
_cod_data_source_block mclau2_022_pl
_cod_depositor_comments 'Adding full bibliography for 4513277--4513300.cif.'
_cod_original_cell_volume 548.2(2)
_cod_database_code 4513297
_shelx_space_group_comment
;
The symmetry employed for this shelxl refinement is uniquely defined
by the following loop, which should always be used as a source of
symmetry information in preference to the above space-group names.
They are only intended as comments.
;
_olex2_refinement_description
;
1. Restrained distances
 As1-O1 \\sim As1-O2 \\sim As2-O2 \\sim As2-O3 \\sim As3-O4 \\sim As3-O5 \\sim
As4-O5 \\sim As4-O6 \\sim As4-
 O3 \\sim As1-O1_$1 \\sim As2-O6_$2 \\sim As3-O4_$3
 with sigma of 0.01
;
_shelx_shelxl_version_number 2014/7
_olex2_submission_special_instructions 'No special instructions were received'

loop_
_space_group_symop_operation_xyz
'x, y, z'
'-x+1/2, y+1/2, -z'
'-x, -y, -z'
'x-1/2, -y-1/2, z'

loop_
_atom_site_label
_atom_site_type_symbol
_atom_site_fract_x
_atom_site_fract_y
_atom_site_fract_z
_atom_site_U_iso_or_equiv
_atom_site_adp_type
_atom_site_occupancy
_atom_site_site_symmetry_order
_atom_site_calc_flag
_atom_site_refinement_flags_posn
As1 As 0.6696(3) 0.2795(5) 0.3933(5) 0.031(3) Uani 1 1 d D
As2 As 0.3790(3) 0.2008(4) 0.3486(5) 0.024(3) Uani 1 1 d D
As3 As -0.1941(3) -0.3371(5) 0.0976(5) 0.028(3) Uani 1 1 d D
As4 As 0.1000(3) -0.3019(4) 0.1463(5) 0.023(3) Uani 1 1 d D
O1 O 0.6971(18) 0.458(3) 0.5050(14) 0.033(4) Uiso 1 1 d D
O2 O 0.4648(15) 0.131(3) 0.3032(16) 0.026(3) Uiso 1 1 d D
O3 O 0.1607(11) 0.0896(19) 0.1889(15) 0.018(3) Uiso 1 1 d D
O4 O -0.262(2) -0.220(2) -0.0416(13) 0.034(4) Uiso 1 1 d D
O5 O 0.0326(13) -0.325(3) 0.2076(14) 0.026(3) Uiso 1 1 d D
O6 O 0.3225(11) -0.410(2) 0.3013(18) 0.021(3) Uiso 1 1 d D

loop_
_atom_site_aniso_label
_atom_site_aniso_U_11
_atom_site_aniso_U_22
_atom_site_aniso_U_33
_atom_site_aniso_U_23
_atom_site_aniso_U_13
_atom_site_aniso_U_12
As1 0.0256(12) 0.0232(12) 0.039(6) 0.0053(13) 0.024(2) 0.0014(8)
As2 0.0258(12) 0.0160(10) 0.030(6) 0.0014(11) 0.022(2) 0.0024(7)
As3 0.0272(12) 0.0210(11) 0.034(6) 0.0020(11) 0.024(2) 0.0022(7)
As4 0.0211(11) 0.0179(10) 0.021(6) -0.0042(11) 0.0143(19) -0.0017(6)

loop_
_atom_type_symbol
_atom_type_description
_atom_type_scat_dispersion_real
_atom_type_scat_dispersion_imag
_atom_type_scat_source
As As 0.3110 0.7990 'International Tables Vol C Tables 4.2.6.8 and 6.1.1.4'
O O 0.0020 0.0020 'International Tables Vol C Tables 4.2.6.8 and 6.1.1.4'

loop_
_geom_angle_atom_site_label_1
_geom_angle_atom_site_label_2
_geom_angle_atom_site_label_3
_geom_angle
_geom_angle_site_symmetry_1
_geom_angle_site_symmetry_3
O1 As1 O1 96.5(4) 2_646 .
O1 As1 O2 98.1(7) 2_646 .
O2 As1 O1 88.8(5) . .
O2 As2 O3 93.4(9) . .
O2 As2 O6 98.3(10) . 1_565
O6 As2 O3 90.6(4) 1_565 .
O4 As3 O4 88.1(3) 2_445 .
O4 As3 O5 97.7(7) 2_445 .
O5 As3 O4 92.0(7) . .
O3 As4 O6 90.3(4) . .
O5 As4 O3 94.5(9) . .
O5 As4 O6 94.5(10) . .
As1 O1 As1 126.3(8) 2_656 .
As2 O2 As1 123.3(7) . .
As2 O3 As4 121.2(7) . .
As3 O4 As3 125.3(9) 2_455 .
As3 O5 As4 121.8(8) . .
As2 O6 As4 120.5(6) 1_545 .

loop_
_geom_bond_atom_site_label_1
_geom_bond_atom_site_label_2
_geom_bond_distance
_geom_bond_site_symmetry_2
As1 O1 1.764(7) 2_646
As1 O1 1.771(8) .
As1 O2 1.770(7) .
As2 O2 1.770(8) .
As2 O3 1.774(8) .
As2 O6 1.770(7) 1_565
As3 O4 1.777(9) .
As3 O4 1.778(8) 2_445
As3 O5 1.771(8) .
As4 O3 1.778(7) .
As4 O5 1.773(9) .
As4 O6 1.774(8) .
O1 As1 1.764(7) 2_656
O4 As3 1.778(8) 2_455
O6 As2 1.770(7) 1_545

loop_
_geom_torsion_atom_site_label_1
_geom_torsion_atom_site_label_2
_geom_torsion_atom_site_label_3
_geom_torsion_atom_site_label_4
_geom_torsion
_geom_torsion_site_symmetry_1
_geom_torsion_site_symmetry_4
O1 As1 O1 As1 105.0(15) 2_646 2_656
O1 As1 O2 As2 0.0(11) . .
O1 As1 O2 As2 96.4(12) 2_646 .
O2 As1 O1 As1 -157.0(12) . 2_656
O2 As2 O3 As4 79.7(15) . .
O3 As2 O2 As1 162.6(10) . .
O3 As4 O5 As3 105.2(9) . .
O3 As4 O6 As2 175(2) . 1_545
O4 As3 O4 As3 168.2(15) 2_445 2_455
O4 As3 O5 As4 74.3(11) 2_445 .
O4 As3 O5 As4 -14.1(10) . .
O5 As3 O4 As3 -94.1(11) . 2_455
O5 As4 O3 As2 89.9(15) . .
O5 As4 O6 As2 80.6(17) . 1_545
O6 As2 O2 As1 71.5(11) 1_565 .
O6 As2 O3 As4 178.1(19) 1_565 .
O6 As4 O3 As2 -4.6(14) . .
O6 As4 O5 As3 -164.2(9) . .
